data_1007239
loop_
_publ_author_name
'Tranqui, D'
'Bagieu, M'
'Durif, A'

_publ_section_title
;
Structure cristalline de l'ultraphosphate de Samarium Sm P5 O14
;
_journal_coden_ASTM ACBCAR
_journal_name_full 'Acta Crystallographica B (24,1968-38,1982)'
_journal_page_first 1751
_journal_page_last 1755
_journal_paper_doi 10.1107/S0567740874005747
_journal_volume 30
_journal_year 1974
_chemical_formula_structural 'Sm P5 O14'
_chemical_formula_sum 'O14 P5 Sm'
_chemical_name_systematic 'Samarium pentaphosphate'
_space_group_IT_number 14
_symmetry_cell_setting monoclinic
_symmetry_Int_Tables_number 14
_symmetry_space_group_name_Hall '-P 2bc'
_symmetry_space_group_name_H-M 'P 1 1 21/b'
_cell_angle_alpha 90
_cell_angle_beta 90
_cell_angle_gamma 90.45(1)
_cell_formula_units_Z 4
_cell_length_a 8.750(4)
_cell_length_b 12.990(6)
_cell_length_c 8.944(4)
_cell_volume 1016.6
_refine_ls_R_factor_all 0.05
_cod_database_code 1007239

loop_
_symmetry_equiv_pos_as_xyz
x,y,z
-x,1/2-y,1/2+z
-x,-y,-z
x,1/2+y,1/2-z

loop_
_atom_site_aniso_label
_atom_site_aniso_U_11
_atom_site_aniso_U_12
_atom_site_aniso_U_13
_atom_site_aniso_U_22
_atom_site_aniso_U_23
_atom_site_aniso_U_33
Sm1 0.0103(2) -0.0020(2) 0.0001(1) 0.0010(2) 0.0001(2) 0.0046(2)
P1 0.0154(12) -0.0025(11) -0.0002(10) 0.0022(11) -0.0014(12) 0.0029(10)
P2 0.0136(12) 0.0021(8) 0.0003(9) 0.0019(10) 0.0014(9) 0.0075(12)
P3 0.0128(11) -0.0015(8) 0.0012(9) 0.0025(10) -0.0013(9) 0.0072(12)
P4 0.0132(11) -0.0017(10) 0.0018(10) 0.0022(10) 0.0008(9) 0.0096(8)
P5 0.0124(11) -0.0016(7) 0.0004(8) 0.0007(10) 0.0016(9) 0.0070(11)
O1 0.0094(26) 0.0004(27) 0.0025(28) 0.0081(32) 0.0010(28) 0.0111(35)
O2 0.0240(47) 0.0045(32) 0.0050(31) 0.0120(41) -0.0010(33) 0.0087(37)
O3 0.0201(41) 0.0088(28) -0.0060(33) 0.0098(34) -0.0069(29) 0.0126(40)
O4 0.0309(49) -0.0034(32) -0.0008(32) 0.0116(37) 0.0008(30) 0.0074(41)
O5 0.0231(50) -0.0025(35) -0.0011(24) 0.0160(43) 0.0094(33) 0.0123(44)
O6 0.0171(34) -0.0055(25) -0.0018(31) 0.0092(30) 0.0042(28) 0.0151(39)
O7 0.0251(48) -0.0152(41) 0.0074(35) 0.0169(49) -0.0062(36) 0.0111(44)
O8 0.0393(56) 0.0254(40) 0.0056(34) 0.0102(45) 0.0029(33) 0.0070(38)
O9 0.0309(58) 0.0164(45) 0.0114(46) 0.0270(58) 0.0148(47) 0.0199(55)
O10 0.0363(54) -0.0171(35) 0.0029(33) 0.0134(38) -0.0003(33) 0.0071(38)
O11 0.020(5) -0.0033(28) 0.0004(34) 0.0115(32) 0.0007(29) 0.0187(40)
O12 0.0187(36) 0.0092(29) 0.0040(31) 0.0100(36) -0.0055(31) 0.0198(40)
O13 0.0198(44) -0.0097(35) 0.0004(33) 0.0104(35) 0.0060(33) 0.0196(45)
O14 0.0209(43) 0.0032(35) -0.0006(34) 0.0087(36) 0.0014(33) 0.0154(31)

loop_
_atom_site_label
_atom_site_type_symbol
_atom_site_symmetry_multiplicity
_atom_site_Wyckoff_symbol
_atom_site_fract_x
_atom_site_fract_y
_atom_site_fract_z
_atom_site_occupancy
_atom_site_attached_hydrogens
_atom_site_calc_flag
Sm1 Sm3+ 4 e 0.72264(7) 0.00071(4) 0.19043(6) 1. 0 d
P1 P5+ 4 e 0.31387(37) 0.00038(21) 0.24480(32) 1. 0 d
P2 P5+ 4 e 0.23104(35) 0.16449(21) 0.44990(34) 1. 0 d
P3 P5+ 4 e 0.74168(36) 0.16581(21) 0.54789(34) 1. 0 d
P4 P5+ 4 e 0.49556(36) 0.29683(21) 0.49662(37) 1. 0 d
P5 P5+ 4 e 0.99574(34) 0.32702(21) 0.49824(36) 1. 0 d
O1 O2- 4 e 0.46726(95) 0.50347(65) 0.18754(97) 1. 0 d
O2 O2- 4 e 0.28706(126) 0.00067(70) 0.08197(116) 1. 0 d
O3 O2- 4 e 0.20948(116) 0.08944(66) 0.31236(107) 1. 0 d
O4 O2- 4 e 0.77514(129) 0.11065(70) -0.59341(106) 1. 0 d
O5 O2- 4 e 0.23152(131) 0.11432(76) 0.59477(72) 1. 0 d
O6 O2- 4 e 0.22136(101) -0.09804(61) 0.30949(104) 1. 0 d
O7 O2- 4 e 0.37692(129) 0.22462(83) 0.40578(113) 1. 0 d
O8 O2- 4 e 0.09896(138) 0.24144(78) 0.41738(108) 1. 0 d
O9 O2- 4 e 0.59682(151) 0.21226(92) 0.57422(138) 1. 0 d
O10 O2- 4 e 0.86992(131) 0.25543(74) 0.58067(107) 1. 0 d
O11 O2- 4 e 0.41169(128) 0.34955(62) 0.61579(111) 1. 0 d
O12 O2- 4 e 0.08159(121) 0.38023(68) 0.61555(120) 1. 0 d
O13 O2- 4 e 0.58608(123) 0.35272(69) 0.38173(120) 1. 0 d
O14 O2- 4 e 0.91874(124) 0.38526(69) 0.37725(121) 1. 0 d

loop_
_atom_type_symbol
_atom_type_oxidation_number
Sm3+ 3.000
P5+ 5.000
O2- -2.000
